data_1568254
loop_
_publ_author_name
'Parr, Joseph M.'
'Phanopoulos, Andreas'
'Vickneswaran, Aaranjah'
'Crimmin, Mark R.'

_publ_section_title
;
 Understanding the role of ring strain in &#x3b2;-alkyl migration at Mg
 and Zn centres.
;
_journal_issue 6
_journal_name_full 'Chemical science'
_journal_page_first 1590
_journal_page_last 1597
_journal_paper_doi 10.1039/d2sc06288g
_journal_volume 14
_journal_year 2023
_chemical_formula_moiety 'C33 H48 N2 Zn'
_chemical_formula_sum 'C33 H48 N2 Zn'
_chemical_formula_weight 538.10
_space_group_crystal_system monoclinic
_space_group_IT_number 14
_space_group_name_Hall '-P 2yn'
_space_group_name_H-M_alt 'P 1 21/n 1'
_atom_sites_solution_hydrogens geom
_atom_sites_solution_primary dual
_audit_creation_date 2022-10-07
_audit_creation_method
;
Olex2 1.5
(compiled 2022.04.07 svn.rca3783a0 for OlexSys, GUI svn.r6498)
;
_audit_update_record
;
2022-10-07 deposited with the CCDC.	2023-01-09 downloaded from the CCDC.
;
_cell_angle_alpha 90
_cell_angle_beta 93.143(4)
_cell_angle_gamma 90
_cell_formula_units_Z 4
_cell_length_a 10.7471(7)
_cell_length_b 21.2654(8)
_cell_length_c 13.8275(7)
_cell_measurement_reflns_used 4260
_cell_measurement_temperature 173.05(10)
_cell_measurement_theta_max 26.7440
_cell_measurement_theta_min 2.6860
_cell_volume 3155.4(3)
_computing_cell_refinement 'CrysAlisPro 1.171.38.46 (Rigaku OD, 2015)'
_computing_data_collection 'CrysAlisPro 1.171.38.46 (Rigaku OD, 2015)'
_computing_data_reduction 'CrysAlisPro 1.171.38.46 (Rigaku OD, 2015)'
_computing_molecular_graphics 'Olex2 1.5 (Dolomanov et al., 2009)'
_computing_publication_material 'Olex2 1.5 (Dolomanov et al., 2009)'
_computing_structure_refinement 'SHELXL 2018/3 (Sheldrick, 2015)'
_computing_structure_solution 'SHELXT 2018/2 (Sheldrick, 2018)'
_diffrn_ambient_environment N~2~
_diffrn_ambient_temperature 173.05(10)
_diffrn_detector 'CCD plate'
_diffrn_detector_area_resol_mean 16.0382
_diffrn_detector_type Eos
_diffrn_measured_fraction_theta_full 0.997
_diffrn_measured_fraction_theta_max 0.847
_diffrn_measurement_details
;
List of Runs (angles in degrees, time in seconds):

  # Type    Start    End  Width  t~exp~   \w     \q     \k     \f   Frames
#--------------------------------------------------------------------------
  1  \w    -40.00  54.00   1.00    6.96    --  -13.18  77.00 150.00   94
  2  \w    -79.00  13.00   1.00    6.96    --  -13.18 -77.00  30.00   92
  3  \w     -2.00  82.00   1.00    6.96    --   14.43  57.00 -60.00   84
;
_diffrn_measurement_device 'four-circle diffractometer'
_diffrn_measurement_device_type 'Xcalibur, Eos'
_diffrn_measurement_method '\w scans'
_diffrn_orient_matrix_type 'CrysAlisPro convention (1999,Acta A55,543-557)'
_diffrn_orient_matrix_UB_11 -0.0598377000
_diffrn_orient_matrix_UB_12 0.0049890000
_diffrn_orient_matrix_UB_13 0.0178777000
_diffrn_orient_matrix_UB_21 0.0052571000
_diffrn_orient_matrix_UB_22 -0.0286640000
_diffrn_orient_matrix_UB_23 0.0260624000
_diffrn_orient_matrix_UB_31 0.0276317000
_diffrn_orient_matrix_UB_32 0.0163039000
_diffrn_orient_matrix_UB_33 0.0404876000
_diffrn_radiation_monochromator graphite
_diffrn_radiation_probe x-ray
_diffrn_radiation_type 'Mo K\a'
_diffrn_radiation_wavelength 0.71073
_diffrn_reflns_av_R_equivalents 0.0366
_diffrn_reflns_av_unetI/netI 0.0479
_diffrn_reflns_Laue_measured_fraction_full 0.997
_diffrn_reflns_Laue_measured_fraction_max 0.847
_diffrn_reflns_limit_h_max 13
_diffrn_reflns_limit_h_min -10
_diffrn_reflns_limit_k_max 18
_diffrn_reflns_limit_k_min -25
_diffrn_reflns_limit_l_max 13
_diffrn_reflns_limit_l_min -16
_diffrn_reflns_number 18291
_diffrn_reflns_point_group_measured_fraction_full 0.997
_diffrn_reflns_point_group_measured_fraction_max 0.847
_diffrn_reflns_theta_full 25.242
_diffrn_reflns_theta_max 28.170
_diffrn_reflns_theta_min 2.418
_diffrn_source 'fine-focus sealed X-ray tube'
_diffrn_source_type 'Enhance (Mo) X-ray Source'
_exptl_absorpt_coefficient_mu 0.800
_exptl_absorpt_correction_T_max 1.00000
_exptl_absorpt_correction_T_min 0.77739
_exptl_absorpt_correction_type multi-scan
_exptl_absorpt_process_details
;
CrysAlisPro 1.171.38.46 (Rigaku Oxford Diffraction, 2015)
Empirical absorption correction using spherical harmonics,
 implemented in SCALE3 ABSPACK scaling algorithm.
;
_exptl_crystal_colour 'clear colourless'
_exptl_crystal_colour_lustre clear
_exptl_crystal_colour_primary colourless
_exptl_crystal_density_diffrn 1.133
_exptl_crystal_description block
_exptl_crystal_F_000 1160
_exptl_crystal_size_max 0.236
_exptl_crystal_size_mid 0.0846
_exptl_crystal_size_min 0.0656
_refine_diff_density_max 0.525
_refine_diff_density_min -0.490
_refine_diff_density_rms 0.156
_refine_ls_extinction_method none
_refine_ls_goodness_of_fit_ref 1.091
_refine_ls_hydrogen_treatment constr
_refine_ls_matrix_type full
_refine_ls_number_parameters 347
_refine_ls_number_reflns 6567
_refine_ls_number_restraints 7
_refine_ls_restrained_S_all 1.094
_refine_ls_R_factor_all 0.0720
_refine_ls_R_factor_gt 0.0457
_refine_ls_shift/su_max 0.001
_refine_ls_shift/su_mean 0.000
_refine_ls_structure_factor_coef Fsqd
_refine_ls_weighting_details 'w=1/[\s^2^(Fo^2^)+(0.0678P)^2^+1.0697P] where P=(Fo^2^+2Fc^2^)/3'
_refine_ls_weighting_scheme calc
_refine_ls_wR_factor_gt 0.1169
_refine_ls_wR_factor_ref 0.1399
_reflns_Friedel_coverage 0.000
_reflns_number_gt 4907
_reflns_number_total 6567
_reflns_threshold_expression 'I > 2\s(I)'
_cod_data_source_file d2sc06288g3.cif
_cod_data_source_block 7a
_cod_depositor_comments 'Adding full bibliography for 1568253--1568256.cif.'
_cod_database_code 1568254
_shelx_shelxl_version_number 2018/3
_chemical_oxdiff_formula 'C33 H48 N2 Zn1'
_chemical_oxdiff_usercomment AV025
_shelx_space_group_comment
;
The symmetry employed for this shelxl refinement is uniquely defined
by the following loop, which should always be used as a source of
symmetry information in preference to the above space-group names.
They are only intended as comments.
;
_shelx_estimated_absorpt_t_max 0.949
_shelx_estimated_absorpt_t_min 0.834
_olex2_refinement_description
;
1. Fixed Uiso
 At 1.2 times of:
  All C(H) groups, All C(H,H) groups, All C(H,H,H,H) groups
 At 1.5 times of:
  All C(H,H,H) groups
2. Restrained distances
 C32B-C33B
 1.213 with sigma of 0.02
3. Uiso/Uaniso restraints and constraints
C31A \\sim C32A \\sim C33A \\sim C31B \\sim C32B \\sim C33B: within 1A with
sigma of 0.02 and sigma for terminal atoms of 0.02 within 1A
C33A \\sim C33B: within 1.2A with sigma of 0.01 and sigma for terminal atoms of
0.01 within 1.2A
C33B \\sim C33A: within 2A with sigma of 0.01 and sigma for terminal atoms of
0.01 within 2A
4. Others
 Fixed Sof: H30A(0.8) H30B(0.8) H30C(0.2) H30D(0.2) C31A(0.8) H31A(0.8)
 H31B(0.8) C32A(0.8) H32A(0.8) C33A(0.8) H33A(0.8) H33B(0.8) C31B(0.2)
 H31C(0.2) H31D(0.2) C32B(0.2) H32B(0.2) C33B(0.2) H33C(0.2) H33D(0.2)
5.a Ternary CH refined with riding coordinates:
 C27(H27), C24(H24), C10(H10), C7(H7)
5.b Secondary CH2 refined with riding coordinates:
 C30(H30A,H30B), C30(H30C,H30D), C31A(H31A,H31B), C31B(H31C,H31D)
5.c Aromatic/amide H refined with riding coordinates:
 C14(H14), C22(H22), C3(H3), C20(H20), C5(H5), C4(H4), C21(H21), C32A(H32A),
 C32B(H32B)
5.d X=CH2 refined with riding coordinates:
 C33A(H33A,H33B), C33B(H33C,H33D)
5.e Idealised Me refined as rotating group:
 C17(H17A,H17B,H17C), C16(H16A,H16B,H16C), C26(H26A,H26B,H26C), C25(H25A,H25B,
 H25C), C28(H28A,H28B,H28C), C9(H9A,H9B,H9C), C11(H11A,H11B,H11C), C8(H8A,H8B,
 H8C), C29(H29A,H29B,H29C), C12(H12A,H12B,H12C)
;
_olex2_submission_special_instructions 'No special instructions were received'
_oxdiff_exptl_absorpt_empirical_details
;
Empirical correction (ABSPACK) includes:
- Absorption correction using spherical harmonics
- Frame scaling
;
_oxdiff_exptl_absorpt_empirical_full_max 1.165
_oxdiff_exptl_absorpt_empirical_full_min 0.842

loop_
_space_group_symop_operation_xyz
'x, y, z'
'-x+1/2, y+1/2, -z+1/2'
'-x, -y, -z'
'x-1/2, -y-1/2, z-1/2'

loop_
_atom_site_label
_atom_site_type_symbol
_atom_site_fract_x
_atom_site_fract_y
_atom_site_fract_z
_atom_site_U_iso_or_equiv
_atom_site_adp_type
_atom_site_occupancy
_atom_site_site_symmetry_order
_atom_site_calc_flag
_atom_site_refinement_flags_posn
_atom_site_refinement_flags_adp
_atom_site_refinement_flags_occupancy
_atom_site_disorder_assembly
_atom_site_disorder_group
Zn1 Zn 0.61385(3) 0.70906(2) 0.38320(2) 0.03180(13) Uani 1 1 d . . . . .
N2 N 0.6438(2) 0.77831(9) 0.29346(16) 0.0282(5) Uani 1 1 d . . . . .
N1 N 0.6241(2) 0.64191(9) 0.28725(15) 0.0308(5) Uani 1 1 d . . . . .
C18 C 0.6345(3) 0.84054(11) 0.33386(18) 0.0293(6) Uani 1 1 d . . . . .
C15 C 0.6626(3) 0.77045(12) 0.20033(19) 0.0297(6) Uani 1 1 d . . . . .
C13 C 0.6484(3) 0.65156(12) 0.19533(19) 0.0325(6) Uani 1 1 d . . . . .
C14 C 0.6669(3) 0.71141(11) 0.1555(2) 0.0338(6) Uani 1 1 d . . . . .
H14 H 0.684826 0.711939 0.088971 0.041 Uiso 1 1 calc R U . . .
C19 C 0.7425(3) 0.87098(13) 0.37160(19) 0.0351(6) Uani 1 1 d . . . . .
C23 C 0.5161(3) 0.86675(12) 0.3421(2) 0.0347(6) Uani 1 1 d . . . . .
C1 C 0.6010(3) 0.57874(12) 0.32062(19) 0.0339(6) Uani 1 1 d . . . . .
C27 C 0.3990(3) 0.83425(14) 0.3009(2) 0.0460(8) Uani 1 1 d . . . . .
H27 H 0.425550 0.796781 0.263444 0.055 Uiso 1 1 calc R U . . .
C17 C 0.6804(3) 0.82714(13) 0.1367(2) 0.0449(8) Uani 1 1 d . . . . .
H17A H 0.610703 0.856328 0.142748 0.067 Uiso 1 1 calc R U . . .
H17B H 0.683432 0.813618 0.069071 0.067 Uiso 1 1 calc R U . . .
H17C H 0.758634 0.848249 0.156846 0.067 Uiso 1 1 calc R U . . .
C22 C 0.5076(3) 0.92393(14) 0.3892(2) 0.0461(8) Uani 1 1 d . . . . .
H22 H 0.428043 0.942532 0.395100 0.055 Uiso 1 1 calc R U . . .
C24 C 0.8707(3) 0.84259(15) 0.3627(2) 0.0449(7) Uani 1 1 d . . . . .
H24 H 0.867173 0.815767 0.303244 0.054 Uiso 1 1 calc R U . . .
C6 C 0.4781(3) 0.55657(12) 0.3191(2) 0.0399(7) Uani 1 1 d . . . . .
C2 C 0.7004(3) 0.54282(12) 0.3603(2) 0.0392(7) Uani 1 1 d . . . . .
C16 C 0.6573(3) 0.59588(13) 0.1280(2) 0.0474(8) Uani 1 1 d . . . . .
H16A H 0.726163 0.568635 0.151206 0.071 Uiso 1 1 calc R U . . .
H16B H 0.672433 0.610823 0.062624 0.071 Uiso 1 1 calc R U . . .
H16C H 0.579096 0.572120 0.126507 0.071 Uiso 1 1 calc R U . . .
C30 C 0.5774(4) 0.70760(13) 0.5205(2) 0.0503(8) Uani 1 1 d . . . . .
H30A H 0.487412 0.698584 0.524530 0.060 Uiso 0.8 1 calc R U P A 1
H30B H 0.623450 0.671854 0.551192 0.060 Uiso 0.8 1 calc R U P A 1
H30C H 0.539579 0.665673 0.529334 0.060 Uiso 0.2 1 calc R U P B 2
H30D H 0.660664 0.705415 0.554648 0.060 Uiso 0.2 1 calc R U P B 2
C10 C 0.3688(3) 0.59500(15) 0.2773(2) 0.0504(8) Uani 1 1 d . . . . .
H10 H 0.403609 0.632990 0.245748 0.061 Uiso 1 1 calc R U . . .
C3 C 0.6738(4) 0.48432(13) 0.3996(2) 0.0505(9) Uani 1 1 d . . . . .
H3 H 0.739878 0.459427 0.427342 0.061 Uiso 1 1 calc R U . . .
C20 C 0.7276(3) 0.92806(14) 0.4189(2) 0.0462(8) Uani 1 1 d . . . . .
H20 H 0.799118 0.949370 0.445710 0.055 Uiso 1 1 calc R U . . .
C7 C 0.8334(3) 0.56708(15) 0.3619(2) 0.0483(8) Uani 1 1 d . . . . .
H7 H 0.836039 0.602054 0.313753 0.058 Uiso 1 1 calc R U . . .
C5 C 0.4574(4) 0.49738(14) 0.3589(2) 0.0506(8) Uani 1 1 d . . . . .
H5 H 0.374908 0.481259 0.358348 0.061 Uiso 1 1 calc R U . . .
C4 C 0.5541(4) 0.46201(14) 0.3990(2) 0.0560(9) Uani 1 1 d . . . . .
H4 H 0.538017 0.422021 0.426248 0.067 Uiso 1 1 calc R U . . .
C21 C 0.6118(3) 0.95435(15) 0.4276(2) 0.0524(9) Uani 1 1 d . . . . .
H21 H 0.603837 0.993397 0.460043 0.063 Uiso 1 1 calc R U . . .
C26 C 0.9725(3) 0.89195(18) 0.3511(3) 0.0657(10) Uani 1 1 d . . . . .
H26A H 0.945609 0.921650 0.299975 0.099 Uiso 1 1 calc R U . . .
H26B H 1.049462 0.871118 0.333717 0.099 Uiso 1 1 calc R U . . .
H26C H 0.987582 0.914694 0.412304 0.099 Uiso 1 1 calc R U . . .
C25 C 0.9070(4) 0.80020(18) 0.4486(3) 0.0710(12) Uani 1 1 d . . . . .
H25A H 0.907867 0.824810 0.508579 0.107 Uiso 1 1 calc R U . . .
H25B H 0.990126 0.782623 0.440600 0.107 Uiso 1 1 calc R U . . .
H25C H 0.846453 0.765926 0.451902 0.107 Uiso 1 1 calc R U . . .
C28 C 0.3225(4) 0.8766(2) 0.2313(3) 0.0808(13) Uani 1 1 d . . . . .
H28A H 0.289323 0.912016 0.267104 0.121 Uiso 1 1 calc R U . . .
H28B H 0.253423 0.852434 0.200596 0.121 Uiso 1 1 calc R U . . .
H28C H 0.375683 0.892484 0.181338 0.121 Uiso 1 1 calc R U . . .
C9 C 0.9274(4) 0.51667(19) 0.3334(3) 0.0761(12) Uani 1 1 d . . . . .
H9A H 0.937272 0.485292 0.385171 0.114 Uiso 1 1 calc R U . . .
H9B H 1.008016 0.536517 0.323575 0.114 Uiso 1 1 calc R U . . .
H9C H 0.896733 0.496097 0.273312 0.114 Uiso 1 1 calc R U . . .
C31A C 0.6069(5) 0.7652(2) 0.5803(3) 0.0681(14) Uani 0.8 1 d . . P C 1
H31A H 0.698665 0.769075 0.589176 0.082 Uiso 0.8 1 calc R U P C 1
H31B H 0.576277 0.802524 0.543269 0.082 Uiso 0.8 1 calc R U P C 1
C11 C 0.2864(4) 0.6178(2) 0.3562(3) 0.0746(12) Uani 1 1 d . . . . .
H11A H 0.249580 0.581518 0.387678 0.112 Uiso 1 1 calc R U . . .
H11B H 0.219962 0.644507 0.327406 0.112 Uiso 1 1 calc R U . . .
H11C H 0.336713 0.642014 0.404288 0.112 Uiso 1 1 calc R U . . .
C8 C 0.8735(4) 0.5940(2) 0.4614(3) 0.0779(13) Uani 1 1 d . . . . .
H8A H 0.816380 0.627750 0.477874 0.117 Uiso 1 1 calc R U . . .
H8B H 0.958320 0.610790 0.459828 0.117 Uiso 1 1 calc R U . . .
H8C H 0.871686 0.560637 0.510222 0.117 Uiso 1 1 calc R U . . .
C29 C 0.3178(4) 0.8110(2) 0.3794(3) 0.0800(13) Uani 1 1 d . . . . .
H29A H 0.367219 0.784185 0.424548 0.120 Uiso 1 1 calc R U . . .
H29B H 0.247998 0.786725 0.350048 0.120 Uiso 1 1 calc R U . . .
H29C H 0.285559 0.847011 0.414492 0.120 Uiso 1 1 calc R U . . .
C12 C 0.2905(4) 0.5592(2) 0.1997(3) 0.0861(14) Uani 1 1 d . . . . .
H12A H 0.344577 0.543530 0.150292 0.129 Uiso 1 1 calc R U . . .
H12B H 0.227634 0.587486 0.169567 0.129 Uiso 1 1 calc R U . . .
H12C H 0.248971 0.523713 0.229649 0.129 Uiso 1 1 calc R U . . .
C32A C 0.5546(4) 0.7668(2) 0.6759(3) 0.0492(10) Uani 0.8 1 d . . P C 1
H32A H 0.575963 0.731718 0.716007 0.059 Uiso 0.8 1 calc R U P C 1
C33A C 0.4915(7) 0.8036(3) 0.7106(6) 0.111(2) Uani 0.8 1 d . U P C 1
H33A H 0.465820 0.840059 0.675300 0.133 Uiso 0.8 1 calc R U P C 1
H33B H 0.465447 0.797263 0.774425 0.133 Uiso 0.8 1 calc R U P C 1
C31B C 0.5133(17) 0.7448(7) 0.5758(12) 0.046(4) Uiso 0.2 1 d . . P C 2
H31C H 0.518414 0.725949 0.641329 0.055 Uiso 0.2 1 calc R U P C 2
H31D H 0.425126 0.741529 0.551673 0.055 Uiso 0.2 1 calc R U P C 2
C32B C 0.5392(14) 0.8121(7) 0.5889(10) 0.035(3) Uiso 0.2 1 d D . P C 2
H32B H 0.601022 0.829356 0.550157 0.042 Uiso 0.2 1 calc R U P C 2
C33B C 0.494(3) 0.8461(14) 0.640(2) 0.131(6) Uiso 0.2 1 d D U P C 2
H33C H 0.431511 0.831588 0.680394 0.157 Uiso 0.2 1 calc R U P C 2
H33D H 0.518806 0.888954 0.641832 0.157 Uiso 0.2 1 calc R U P C 2

loop_
_atom_site_aniso_label
_atom_site_aniso_U_11
_atom_site_aniso_U_22
_atom_site_aniso_U_33
_atom_site_aniso_U_23
_atom_site_aniso_U_13
_atom_site_aniso_U_12
Zn1 0.0405(2) 0.02894(19) 0.02589(19) 0.00132(12) 0.00136(13) 0.00250(13)
N2 0.0282(12) 0.0268(11) 0.0294(12) 0.0003(8) 0.0009(9) 0.0024(8)
N1 0.0363(14) 0.0287(11) 0.0270(12) 0.0020(8) -0.0023(10) 0.0039(9)
C18 0.0356(16) 0.0274(13) 0.0252(13) 0.0023(10) 0.0034(11) -0.0007(11)
C15 0.0287(15) 0.0314(13) 0.0288(14) 0.0040(10) 0.0010(11) 0.0025(11)
C13 0.0339(16) 0.0335(14) 0.0296(14) -0.0028(10) -0.0040(12) 0.0072(11)
C14 0.0399(17) 0.0370(15) 0.0246(14) -0.0002(10) 0.0018(12) 0.0059(12)
C19 0.0367(17) 0.0387(15) 0.0296(14) 0.0020(11) -0.0014(12) -0.0046(12)
C23 0.0338(16) 0.0347(14) 0.0358(15) -0.0039(11) 0.0048(12) 0.0008(12)
C1 0.0486(18) 0.0270(13) 0.0257(14) -0.0012(10) -0.0013(12) 0.0067(12)
C27 0.0313(17) 0.0457(17) 0.061(2) -0.0137(14) 0.0055(15) 0.0041(13)
C17 0.062(2) 0.0411(17) 0.0325(16) 0.0074(12) 0.0075(14) 0.0017(15)
C22 0.045(2) 0.0451(17) 0.0485(19) -0.0115(14) 0.0105(15) 0.0056(14)
C24 0.0321(17) 0.0577(19) 0.0442(18) -0.0014(14) -0.0047(14) -0.0037(14)
C6 0.051(2) 0.0337(15) 0.0344(16) 0.0004(11) -0.0027(14) -0.0008(13)
C2 0.052(2) 0.0334(15) 0.0312(15) -0.0043(11) -0.0036(13) 0.0118(13)
C16 0.069(2) 0.0392(17) 0.0339(16) -0.0063(12) 0.0008(15) 0.0057(15)
C30 0.077(3) 0.0433(18) 0.0313(16) 0.0003(12) 0.0103(16) -0.0015(16)
C10 0.045(2) 0.0488(19) 0.057(2) 0.0102(15) -0.0059(16) -0.0059(15)
C3 0.080(3) 0.0334(16) 0.0375(17) 0.0020(12) -0.0013(17) 0.0195(16)
C20 0.054(2) 0.0475(18) 0.0373(17) -0.0093(13) 0.0003(15) -0.0176(15)
C7 0.047(2) 0.0519(19) 0.0445(18) 0.0024(14) -0.0067(15) 0.0148(15)
C5 0.066(2) 0.0397(17) 0.0463(19) -0.0016(13) 0.0036(17) -0.0105(15)
C4 0.088(3) 0.0293(16) 0.051(2) 0.0041(13) 0.0053(19) -0.0001(17)
C21 0.067(2) 0.0427(18) 0.0484(19) -0.0189(14) 0.0086(17) -0.0024(16)
C26 0.044(2) 0.087(3) 0.066(2) 0.011(2) 0.0042(18) -0.0133(19)
C25 0.039(2) 0.086(3) 0.086(3) 0.029(2) -0.009(2) 0.0033(19)
C28 0.070(3) 0.113(3) 0.057(2) 0.024(2) -0.021(2) -0.030(3)
C9 0.064(3) 0.082(3) 0.082(3) -0.018(2) 0.001(2) 0.026(2)
C31A 0.080(4) 0.083(3) 0.042(3) -0.016(2) 0.016(2) -0.026(3)
C11 0.059(3) 0.087(3) 0.076(3) -0.006(2) -0.008(2) 0.026(2)
C8 0.067(3) 0.085(3) 0.079(3) -0.031(2) -0.021(2) 0.013(2)
C29 0.043(2) 0.102(3) 0.094(3) 0.039(3) -0.011(2) -0.017(2)
C12 0.079(3) 0.110(3) 0.066(3) -0.011(2) -0.025(2) 0.004(3)
C32A 0.065(3) 0.057(2) 0.027(2) -0.0111(17) 0.0080(19) 0.007(2)
C33A 0.106(5) 0.130(5) 0.097(5) 0.000(4) -0.002(4) -0.019(4)

loop_
_atom_type_symbol
_atom_type_description
_atom_type_scat_dispersion_real
_atom_type_scat_dispersion_imag
_atom_type_scat_source
C C 0.0033 0.0016 'International Tables Vol C Tables 4.2.6.8 and 6.1.1.4'
H H 0.0000 0.0000 'International Tables Vol C Tables 4.2.6.8 and 6.1.1.4'
N N 0.0061 0.0033 'International Tables Vol C Tables 4.2.6.8 and 6.1.1.4'
Zn Zn 0.2839 1.4301 'International Tables Vol C Tables 4.2.6.8 and 6.1.1.4'

loop_
_geom_angle_atom_site_label_1
_geom_angle_atom_site_label_2
_geom_angle_atom_site_label_3
_geom_angle
_geom_angle_site_symmetry_1
_geom_angle_site_symmetry_3
_geom_angle_publ_flag
N1 Zn1 N2 95.83(9) . . ?
N1 Zn1 C30 131.84(10) . . ?
C30 Zn1 N2 132.26(10) . . ?
C18 N2 Zn1 115.22(16) . . ?
C15 N2 Zn1 123.96(17) . . ?
C15 N2 C18 120.6(2) . . ?
C13 N1 Zn1 123.90(17) . . ?
C13 N1 C1 119.7(2) . . ?
C1 N1 Zn1 116.39(16) . . ?
C19 C18 N2 119.5(2) . . ?
C23 C18 N2 118.7(2) . . ?
C23 C18 C19 121.5(2) . . ?
N2 C15 C14 123.6(2) . . ?
N2 C15 C17 119.8(2) . . ?
C14 C15 C17 116.6(2) . . ?
N1 C13 C14 123.7(2) . . ?
N1 C13 C16 119.4(2) . . ?
C14 C13 C16 116.9(2) . . ?
C15 C14 C13 129.0(3) . . ?
C15 C14 H14 115.5 . . ?
C13 C14 H14 115.5 . . ?
C18 C19 C24 121.5(2) . . ?
C20 C19 C18 117.5(3) . . ?
C20 C19 C24 120.9(3) . . ?
C18 C23 C27 121.8(2) . . ?
C22 C23 C18 118.1(3) . . ?
C22 C23 C27 120.1(3) . . ?
C6 C1 N1 119.1(2) . . ?
C2 C1 N1 119.4(3) . . ?
C2 C1 C6 121.3(3) . . ?
C23 C27 H27 107.6 . . ?
C23 C27 C28 112.0(3) . . ?
C28 C27 H27 107.6 . . ?
C29 C27 C23 112.2(3) . . ?
C29 C27 H27 107.6 . . ?
C29 C27 C28 109.5(3) . . ?
C15 C17 H17A 109.5 . . ?
C15 C17 H17B 109.5 . . ?
C15 C17 H17C 109.5 . . ?
H17A C17 H17B 109.5 . . ?
H17A C17 H17C 109.5 . . ?
H17B C17 H17C 109.5 . . ?
C23 C22 H22 119.3 . . ?
C21 C22 C23 121.5(3) . . ?
C21 C22 H22 119.3 . . ?
C19 C24 H24 107.5 . . ?
C19 C24 C26 113.2(3) . . ?
C19 C24 C25 111.6(3) . . ?
C26 C24 H24 107.5 . . ?
C25 C24 H24 107.5 . . ?
C25 C24 C26 109.5(3) . . ?
C1 C6 C10 122.2(2) . . ?
C5 C6 C1 117.9(3) . . ?
C5 C6 C10 119.9(3) . . ?
C1 C2 C7 121.2(3) . . ?
C3 C2 C1 118.1(3) . . ?
C3 C2 C7 120.7(3) . . ?
C13 C16 H16A 109.5 . . ?
C13 C16 H16B 109.5 . . ?
C13 C16 H16C 109.5 . . ?
H16A C16 H16B 109.5 . . ?
H16A C16 H16C 109.5 . . ?
H16B C16 H16C 109.5 . . ?
Zn1 C30 H30A 107.8 . . ?
Zn1 C30 H30B 107.8 . . ?
Zn1 C30 H30C 103.8 . . ?
Zn1 C30 H30D 103.8 . . ?
H30A C30 H30B 107.1 . . ?
H30C C30 H30D 105.4 . . ?
C31A C30 Zn1 118.2(3) . . ?
C31A C30 H30A 107.8 . . ?
C31A C30 H30B 107.8 . . ?
C31B C30 Zn1 133.6(7) . . ?
C31B C30 H30C 103.8 . . ?
C31B C30 H30D 103.8 . . ?
C6 C10 H10 107.5 . . ?
C6 C10 C11 111.5(3) . . ?
C6 C10 C12 112.6(3) . . ?
C11 C10 H10 107.5 . . ?
C11 C10 C12 110.0(3) . . ?
C12 C10 H10 107.5 . . ?
C2 C3 H3 119.4 . . ?
C4 C3 C2 121.3(3) . . ?
C4 C3 H3 119.4 . . ?
C19 C20 H20 119.2 . . ?
C21 C20 C19 121.5(3) . . ?
C21 C20 H20 119.2 . . ?
C2 C7 H7 107.7 . . ?
C2 C7 C9 113.0(3) . . ?
C2 C7 C8 111.1(3) . . ?
C9 C7 H7 107.7 . . ?
C8 C7 H7 107.7 . . ?
C8 C7 C9 109.5(3) . . ?
C6 C5 H5 119.4 . . ?
C4 C5 C6 121.2(3) . . ?
C4 C5 H5 119.4 . . ?
C3 C4 C5 120.1(3) . . ?
C3 C4 H4 119.9 . . ?
C5 C4 H4 119.9 . . ?
C22 C21 C20 119.8(3) . . ?
C22 C21 H21 120.1 . . ?
C20 C21 H21 120.1 . . ?
C24 C26 H26A 109.5 . . ?
C24 C26 H26B 109.5 . . ?
C24 C26 H26C 109.5 . . ?
H26A C26 H26B 109.5 . . ?
H26A C26 H26C 109.5 . . ?
H26B C26 H26C 109.5 . . ?
C24 C25 H25A 109.5 . . ?
C24 C25 H25B 109.5 . . ?
C24 C25 H25C 109.5 . . ?
H25A C25 H25B 109.5 . . ?
H25A C25 H25C 109.5 . . ?
H25B C25 H25C 109.5 . . ?
C27 C28 H28A 109.5 . . ?
C27 C28 H28B 109.5 . . ?
C27 C28 H28C 109.5 . . ?
H28A C28 H28B 109.5 . . ?
H28A C28 H28C 109.5 . . ?
H28B C28 H28C 109.5 . . ?
C7 C9 H9A 109.5 . . ?
C7 C9 H9B 109.5 . . ?
C7 C9 H9C 109.5 . . ?
H9A C9 H9B 109.5 . . ?
H9A C9 H9C 109.5 . . ?
H9B C9 H9C 109.5 . . ?
C30 C31A H31A 108.4 . . ?
C30 C31A H31B 108.4 . . ?
H31A C31A H31B 107.4 . . ?
C32A C31A C30 115.7(4) . . ?
C32A C31A H31A 108.4 . . ?
C32A C31A H31B 108.4 . . ?
C10 C11 H11A 109.5 . . ?
C10 C11 H11B 109.5 . . ?
C10 C11 H11C 109.5 . . ?
H11A C11 H11B 109.5 . . ?
H11A C11 H11C 109.5 . . ?
H11B C11 H11C 109.5 . . ?
C7 C8 H8A 109.5 . . ?
C7 C8 H8B 109.5 . . ?
C7 C8 H8C 109.5 . . ?
H8A C8 H8B 109.5 . . ?
H8A C8 H8C 109.5 . . ?
H8B C8 H8C 109.5 . . ?
C27 C29 H29A 109.5 . . ?
C27 C29 H29B 109.5 . . ?
C27 C29 H29C 109.5 . . ?
H29A C29 H29B 109.5 . . ?
H29A C29 H29C 109.5 . . ?
H29B C29 H29C 109.5 . . ?
C10 C12 H12A 109.5 . . ?
C10 C12 H12B 109.5 . . ?
C10 C12 H12C 109.5 . . ?
H12A C12 H12B 109.5 . . ?
H12A C12 H12C 109.5 . . ?
H12B C12 H12C 109.5 . . ?
C31A C32A H32A 114.6 . . ?
C33A C32A C31A 130.7(6) . . ?
C33A C32A H32A 114.6 . . ?
C32A C33A H33A 120.0 . . ?
C32A C33A H33B 120.0 . . ?
H33A C33A H33B 120.0 . . ?
C30 C31B H31C 106.4 . . ?
C30 C31B H31D 106.4 . . ?
C30 C31B C32B 123.8(14) . . ?
H31C C31B H31D 106.5 . . ?
C32B C31B H31C 106.4 . . ?
C32B C31B H31D 106.4 . . ?
C31B C32B H32B 116.1 . . ?
C33B C32B C31B 128(2) . . ?
C33B C32B H32B 116.1 . . ?
C32B C33B H33C 120.0 . . ?
C32B C33B H33D 120.0 . . ?
H33C C33B H33D 120.0 . . ?

loop_
_geom_bond_atom_site_label_1
_geom_bond_atom_site_label_2
_geom_bond_distance
_geom_bond_site_symmetry_2
_geom_bond_publ_flag
Zn1 N2 1.964(2) . ?
Zn1 N1 1.956(2) . ?
Zn1 C30 1.960(3) . ?
N2 C18 1.442(3) . ?
N2 C15 1.325(3) . ?
N1 C13 1.327(3) . ?
N1 C1 1.446(3) . ?
C18 C19 1.404(4) . ?
C18 C23 1.399(4) . ?
C15 C14 1.402(4) . ?
C15 C17 1.511(4) . ?
C13 C14 1.405(4) . ?
C13 C16 1.513(4) . ?
C14 H14 0.9500 . ?
C19 C24 1.515(4) . ?
C19 C20 1.392(4) . ?
C23 C27 1.519(4) . ?
C23 C22 1.385(4) . ?
C1 C6 1.401(4) . ?
C1 C2 1.401(4) . ?
C27 H27 1.0000 . ?
C27 C28 1.525(5) . ?
C27 C29 1.513(5) . ?
C17 H17A 0.9800 . ?
C17 H17B 0.9800 . ?
C17 H17C 0.9800 . ?
C22 H22 0.9500 . ?
C22 C21 1.374(5) . ?
C24 H24 1.0000 . ?
C24 C26 1.531(4) . ?
C24 C25 1.525(5) . ?
C6 C10 1.519(4) . ?
C6 C5 1.396(4) . ?
C2 C3 1.393(4) . ?
C2 C7 1.519(5) . ?
C16 H16A 0.9800 . ?
C16 H16B 0.9800 . ?
C16 H16C 0.9800 . ?
C30 H30A 0.9900 . ?
C30 H30B 0.9900 . ?
C30 H30C 0.9900 . ?
C30 H30D 0.9900 . ?
C30 C31A 1.502(5) . ?
C30 C31B 1.320(16) . ?
C10 H10 1.0000 . ?
C10 C11 1.522(5) . ?
C10 C12 1.529(5) . ?
C3 H3 0.9500 . ?
C3 C4 1.370(5) . ?
C20 H20 0.9500 . ?
C20 C21 1.376(5) . ?
C7 H7 1.0000 . ?
C7 C9 1.539(5) . ?
C7 C8 1.530(5) . ?
C5 H5 0.9500 . ?
C5 C4 1.375(5) . ?
C4 H4 0.9500 . ?
C21 H21 0.9500 . ?
C26 H26A 0.9800 . ?
C26 H26B 0.9800 . ?
C26 H26C 0.9800 . ?
C25 H25A 0.9800 . ?
C25 H25B 0.9800 . ?
C25 H25C 0.9800 . ?
C28 H28A 0.9800 . ?
C28 H28B 0.9800 . ?
C28 H28C 0.9800 . ?
C9 H9A 0.9800 . ?
C9 H9B 0.9800 . ?
C9 H9C 0.9800 . ?
C31A H31A 0.9900 . ?
C31A H31B 0.9900 . ?
C31A C32A 1.466(6) . ?
C11 H11A 0.9800 . ?
C11 H11B 0.9800 . ?
C11 H11C 0.9800 . ?
C8 H8A 0.9800 . ?
C8 H8B 0.9800 . ?
C8 H8C 0.9800 . ?
C29 H29A 0.9800 . ?
C29 H29B 0.9800 . ?
C29 H29C 0.9800 . ?
C12 H12A 0.9800 . ?
C12 H12B 0.9800 . ?
C12 H12C 0.9800 . ?
C32A H32A 0.9500 . ?
C32A C33A 1.156(8) . ?
C33A H33A 0.9500 . ?
C33A H33B 0.9500 . ?
C31B H31C 0.9900 . ?
C31B H31D 0.9900 . ?
C31B C32B 1.47(2) . ?
C32B H32B 0.9500 . ?
C32B C33B 1.136(17) . ?
C33B H33C 0.9500 . ?
C33B H33D 0.9500 . ?

loop_
_geom_torsion_atom_site_label_1
_geom_torsion_atom_site_label_2
_geom_torsion_atom_site_label_3
_geom_torsion_atom_site_label_4
_geom_torsion
_geom_torsion_site_symmetry_1
_geom_torsion_site_symmetry_2
_geom_torsion_site_symmetry_3
_geom_torsion_site_symmetry_4
_geom_torsion_publ_flag
Zn1 N2 C18 C19 94.5(2) . . . . ?
Zn1 N2 C18 C23 -80.0(3) . . . . ?
Zn1 N2 C15 C14 -1.9(4) . . . . ?
Zn1 N2 C15 C17 177.9(2) . . . . ?
Zn1 N1 C13 C14 -1.5(4) . . . . ?
Zn1 N1 C13 C16 178.5(2) . . . . ?
Zn1 N1 C1 C6 86.4(3) . . . . ?
Zn1 N1 C1 C2 -88.9(3) . . . . ?
Zn1 C30 C31A C32A 167.7(4) . . . . ?
Zn1 C30 C31B C32B -57(2) . . . . ?
N2 C18 C19 C24 5.7(4) . . . . ?
N2 C18 C19 C20 -173.5(2) . . . . ?
N2 C18 C23 C27 -6.0(4) . . . . ?
N2 C18 C23 C22 174.0(2) . . . . ?
N2 C15 C14 C13 2.8(5) . . . . ?
N1 C13 C14 C15 -0.9(5) . . . . ?
N1 C1 C6 C10 4.3(4) . . . . ?
N1 C1 C6 C5 -174.9(2) . . . . ?
N1 C1 C2 C3 174.5(2) . . . . ?
N1 C1 C2 C7 -4.7(4) . . . . ?
C18 N2 C15 C14 -177.0(3) . . . . ?
C18 N2 C15 C17 2.9(4) . . . . ?
C18 C19 C24 C26 146.3(3) . . . . ?
C18 C19 C24 C25 -89.7(3) . . . . ?
C18 C19 C20 C21 -0.7(4) . . . . ?
C18 C23 C27 C28 -124.6(3) . . . . ?
C18 C23 C27 C29 111.8(3) . . . . ?
C18 C23 C22 C21 -0.4(5) . . . . ?
C15 N2 C18 C19 -90.1(3) . . . . ?
C15 N2 C18 C23 95.5(3) . . . . ?
C13 N1 C1 C6 -92.4(3) . . . . ?
C13 N1 C1 C2 92.3(3) . . . . ?
C19 C18 C23 C27 179.6(3) . . . . ?
C19 C18 C23 C22 -0.3(4) . . . . ?
C19 C20 C21 C22 0.1(5) . . . . ?
C23 C18 C19 C24 180.0(3) . . . . ?
C23 C18 C19 C20 0.8(4) . . . . ?
C23 C22 C21 C20 0.5(5) . . . . ?
C1 N1 C13 C14 177.3(3) . . . . ?
C1 N1 C13 C16 -2.8(4) . . . . ?
C1 C6 C10 C11 -110.2(3) . . . . ?
C1 C6 C10 C12 125.7(3) . . . . ?
C1 C6 C5 C4 0.4(4) . . . . ?
C1 C2 C3 C4 0.5(4) . . . . ?
C1 C2 C7 C9 -136.8(3) . . . . ?
C1 C2 C7 C8 99.7(3) . . . . ?
C27 C23 C22 C21 179.7(3) . . . . ?
C17 C15 C14 C13 -177.0(3) . . . . ?
C22 C23 C27 C28 55.3(4) . . . . ?
C22 C23 C27 C29 -68.3(4) . . . . ?
C24 C19 C20 C21 -179.9(3) . . . . ?
C6 C1 C2 C3 -0.7(4) . . . . ?
C6 C1 C2 C7 -179.9(3) . . . . ?
C6 C5 C4 C3 -0.6(5) . . . . ?
C2 C1 C6 C10 179.4(3) . . . . ?
C2 C1 C6 C5 0.3(4) . . . . ?
C2 C3 C4 C5 0.1(5) . . . . ?
C16 C13 C14 C15 179.2(3) . . . . ?
C30 C31A C32A C33A -124.4(7) . . . . ?
C30 C31B C32B C33B -174(3) . . . . ?
C10 C6 C5 C4 -178.8(3) . . . . ?
C3 C2 C7 C9 44.0(4) . . . . ?
C3 C2 C7 C8 -79.5(4) . . . . ?
C20 C19 C24 C26 -34.5(4) . . . . ?
C20 C19 C24 C25 89.4(4) . . . . ?
C7 C2 C3 C4 179.7(3) . . . . ?
C5 C6 C10 C11 69.0(4) . . . . ?
C5 C6 C10 C12 -55.2(4) . . . . ?
